data_2208864
loop_
_publ_author_name
'Jing-Li Cheng'
'Fang-Lin Wei'
'Wen-Jun Gui'
'Guo-Nian Zhu'

_publ_section_title
;2-(4-Chlorophenyl)-<i>N</i>-{3-cyano-1-[2,6-dichloro-4-(trifluoromethyl)phenyl]-1<i>H</i>-pyrazol-5-yl}-3-methylbutanamide
 ethanol solvate
;
_journal_coeditor_code DN2016
_journal_issue 5
_journal_name_full 'Acta Crystallographica Section E'
_journal_page_first o1836
_journal_page_last o1838
_journal_paper_doi 10.1107/S1600536806010208
_journal_volume 62
_journal_year 2006
_chemical_formula_iupac 'C22 H16 Cl3 F3 N4 O, C2 H6 O'
_chemical_formula_moiety 'C22 H16 Cl3 F3 N4 O, C2 H6 O'
_chemical_formula_sum 'C24 H22 Cl3 F3 N4 O2'
_chemical_formula_weight 561.82
_chemical_name_systematic
;
2-(4-chlorophenyl)-<i>N</i>-{3-cyano-1-[2,6-dichloro-4-
(trifluoromethyl)phenyl]-1<i>H</i>-pyrazol-5-yl}-3-methylbutanamide
ethanol solvate
;
_space_group_IT_number 2
_symmetry_cell_setting triclinic
_symmetry_space_group_name_Hall '-P 1'
_symmetry_space_group_name_H-M 'P -1'
_cell_angle_alpha 73.255(18)
_cell_angle_beta 83.517(19)
_cell_angle_gamma 89.185(15)
_cell_formula_units_Z 2
_cell_length_a 10.139(4)
_cell_length_b 10.652(5)
_cell_length_c 12.827(7)
_cell_measurement_reflns_used 10553
_cell_measurement_temperature 243.0(10)
_cell_measurement_theta_max 27.6
_cell_measurement_theta_min 3.1
_cell_volume 1317.9(11)
_computing_cell_refinement 'PROCESS-AUTO (Rigaku, 1998)'
_computing_data_collection 'PROCESS-AUTO (Rigaku, 1998)'
_computing_data_reduction 'CrystalStructure (Rigaku/MSC & Rigaku, 2004)'
_computing_molecular_graphics 'ORTEP-3 for Windows (Farrugia,1997); PLATON (Spek, 2003)'
_computing_publication_material 'CrystalStructure (Rigaku/MSC & Rigaku, 2004)'
_computing_structure_refinement 'CRYSTALS (Betteridge <i>et al.</i>,  2003)'
_computing_structure_solution 'SIR97 (Altomare <i>et al.</i>,  1993)'
_diffrn_detector_area_resol_mean 10.00
_diffrn_measured_fraction_theta_full 0.974
_diffrn_measured_fraction_theta_max 0.974
_diffrn_measurement_device_type 'Rigaku RAXIS-RAPID'
_diffrn_measurement_method \w
_diffrn_radiation_type 'Mo K\a'
_diffrn_radiation_wavelength 0.71075
_diffrn_reflns_av_R_equivalents 0.026
_diffrn_reflns_limit_h_max 13
_diffrn_reflns_limit_h_min -12
_diffrn_reflns_limit_k_max 13
_diffrn_reflns_limit_k_min -13
_diffrn_reflns_limit_l_max 16
_diffrn_reflns_limit_l_min -16
_diffrn_reflns_number 12934
_diffrn_reflns_theta_full 27.49
_diffrn_reflns_theta_max 27.49
_exptl_absorpt_coefficient_mu 0.397
_exptl_absorpt_correction_T_max 0.898
_exptl_absorpt_correction_T_min 0.874
_exptl_absorpt_correction_type multi-scan
_exptl_absorpt_process_details
;
ABSCOR (Higashi, 1995)
;
_exptl_crystal_colour colorless
_exptl_crystal_density_diffrn 1.416
_exptl_crystal_density_method 'not measured'
_exptl_crystal_description chunk
_exptl_crystal_F_000 576.00
_exptl_crystal_size_max 0.33
_exptl_crystal_size_mid 0.28
_exptl_crystal_size_min 0.27
_refine_diff_density_max 0.68
_refine_diff_density_min -0.39
_refine_ls_extinction_coef 5E1(3)
_refine_ls_extinction_method 'Larson (1970) eq. 22'
_refine_ls_goodness_of_fit_ref 1.008
_refine_ls_hydrogen_treatment constr
_refine_ls_number_parameters 353
_refine_ls_number_reflns 5889
_refine_ls_R_factor_gt 0.0532
_refine_ls_shift/su_max 0.000
_refine_ls_structure_factor_coef Fsqd
_refine_ls_weighting_details 'w = 1/[0.0038Fo^2^ + 1.0000\s(Fo^2^)]/(4Fo^2^)'
_refine_ls_weighting_scheme calc
_refine_ls_wR_factor_ref 0.1884
_reflns_number_gt 4011
_reflns_number_total 5889
_reflns_threshold_expression F^2^>2.0\s(F^2^)
_cod_data_source_file dn2016.cif
_cod_data_source_block I
_cod_original_formula_sum 'C24 H22 Cl3 F3 N4 O2 '
_cod_database_code 2208864
_cod_database_fobs_code 2208864

loop_
_symmetry_equiv_pos_site_id
_symmetry_equiv_pos_as_xyz
1 +X,+Y,+Z
2 -X,-Y,-Z

loop_
_atom_site_type_symbol
_atom_site_label
_atom_site_fract_x
_atom_site_fract_y
_atom_site_fract_z
_atom_site_U_iso_or_equiv
_atom_site_adp_type
_atom_site_calc_flag
_atom_site_refinement_flags
_atom_site_occupancy
Cl Cl1 0.65691(6) 0.46618(6) 0.60751(6) 0.04682(18) Uani d . 1.00
Cl Cl2 0.31046(6) 0.86043(6) 0.58592(6) 0.0556(2) Uani d . 1.00
Cl Cl3 1.08516(12) 0.75635(12) 0.32400(9) 0.0927(3) Uani d . 1.00
F F11 0.5542(5) 0.9117(12) 0.1961(4) 0.126(2) Uani d P 0.60
F F12 0.6007(15) 0.7985(14) 0.1939(6) 0.143(3) Uani d P 0.40
F F21 0.7049(15) 0.7780(5) 0.2077(6) 0.131(3) Uani d P 0.60
F F22 0.7795(7) 0.8136(12) 0.2341(7) 0.119(3) Uani d P 0.40
F F31 0.7303(7) 0.9478(6) 0.2456(5) 0.119(2) Uani d P 0.60
F F32 0.663(2) 0.9720(9) 0.2304(11) 0.158(7) Uani d P 0.40
O O1 0.59450(19) 0.8346(2) 0.71835(19) 0.0559(5) Uani d . 1.00
O O2 0.7557(2) 0.3988(2) 0.9094(2) 0.0638(6) Uani d . 1.00
N N1 0.60967(19) 0.6159(2) 0.79787(18) 0.0411(5) Uani d . 1.00
N N2 0.0421(2) 0.4153(3) 0.8966(2) 0.0749(9) Uani d . 1.00
N N3 0.30053(18) 0.5610(2) 0.70663(18) 0.0403(5) Uani d . 1.00
N N4 0.42740(18) 0.60374(19) 0.69319(16) 0.0343(4) Uani d . 1.00
C C1 0.8094(2) 0.7483(2) 0.7663(2) 0.0445(6) Uani d . 1.00
C C2 0.6607(2) 0.7415(2) 0.7591(2) 0.0418(6) Uani d . 1.00
C C3 0.4789(2) 0.5846(2) 0.7910(2) 0.0376(6) Uani d . 1.00
C C4 0.3814(2) 0.5212(2) 0.8707(2) 0.0454(6) Uani d . 1.00
C C5 0.2747(2) 0.5115(2) 0.8145(2) 0.0436(6) Uani d . 1.00
C C6 0.1454(2) 0.4570(2) 0.8600(2) 0.0505(7) Uani d . 1.00
C C7 0.4875(2) 0.6694(2) 0.5859(2) 0.0364(5) Uani d . 1.00
C C8 0.5944(2) 0.6147(2) 0.5371(2) 0.0374(6) Uani d . 1.00
C C9 0.6488(2) 0.6748(2) 0.4315(2) 0.0427(6) Uani d . 1.00
C C10 0.5959(2) 0.7905(2) 0.3736(2) 0.0464(7) Uani d . 1.00
C C11 0.4913(2) 0.8490(2) 0.4204(2) 0.0469(7) Uani d . 1.00
C C12 0.4384(2) 0.7874(2) 0.5262(2) 0.0414(6) Uani d . 1.00
C C13 0.6503(3) 0.8537(3) 0.2561(2) 0.103(10) Uani d . 1.00
C C14 0.8453(3) 0.8655(2) 0.8070(2) 0.0548(8) Uani d . 1.00
C C15 0.9921(3) 0.8622(4) 0.8205(3) 0.0738(11) Uani d . 1.00
C C16 0.7614(3) 0.8620(4) 0.9134(3) 0.0770(12) Uani d . 1.00
C C17 0.8803(2) 0.7533(2) 0.6553(2) 0.0441(6) Uani d . 1.00
C C18 0.9586(2) 0.6502(3) 0.6419(2) 0.0602(8) Uani d . 1.00
C C19 1.0228(3) 0.6506(3) 0.5421(2) 0.0636(9) Uani d . 1.00
C C20 1.0063(2) 0.7552(3) 0.4521(2) 0.0546(8) Uani d . 1.00
C C21 0.9291(3) 0.8582(2) 0.4618(2) 0.0540(8) Uani d . 1.00
C C22 0.8663(2) 0.8564(2) 0.5630(2) 0.0547(8) Uani d . 1.00
C C23 0.7399(8) 0.2580(4) 0.9667(11) 0.101(3) Uani d P 1.00
C C24 0.6004(11) 0.2233(13) 0.9485(18) 0.146(5) Uani d P 1.00
H H1 0.8332 0.6699 0.8176 0.053 Uiso c R 1.00
H H4 0.3858 0.4908 0.9475 0.054 Uiso c R 1.00
H H9 0.7219 0.6372 0.3989 0.051 Uiso c R 1.00
H H11 0.4570 0.9297 0.3803 0.056 Uiso c R 1.00
H H14 0.8283 0.9445 0.7532 0.066 Uiso c R 1.00
H H18 0.9680 0.5772 0.7038 0.072 Uiso c R 1.00
H H19 1.0779 0.5800 0.5350 0.076 Uiso c R 1.00
H H21 0.9189 0.9302 0.3994 0.065 Uiso c R 1.00
H H22 0.8119 0.9277 0.5697 0.066 Uiso c R 1.00
H H151 1.0154 0.9357 0.8430 0.089 Uiso c R 1.00
H H152 1.0423 0.8651 0.7527 0.089 Uiso c R 1.00
H H153 1.0106 0.7838 0.8744 0.089 Uiso c R 1.00
H H161 0.7905 0.9297 0.9405 0.092 Uiso c R 1.00
H H162 0.7702 0.7794 0.9657 0.092 Uiso c R 1.00
H H163 0.6710 0.8745 0.9006 0.092 Uiso c R 1.00
H H231 0.7475 0.2412 1.0442 0.121 Uiso c R 1.00
H H232 0.8059 0.2081 0.9355 0.121 Uiso c R 1.00
H H241 0.5378 0.2349 1.0068 0.175 Uiso c R 1.00
H H242 0.5784 0.2795 0.8798 0.175 Uiso c R 1.00
H H243 0.5973 0.1336 0.9475 0.175 Uiso c R 1.00
H H101 0.6637 0.5529 0.8233 0.048 Uiso d R 1.00
H H201 0.8386 0.4064 0.9116 0.071 Uiso d R 1.00

loop_
_atom_site_aniso_label
_atom_site_aniso_U_11
_atom_site_aniso_U_22
_atom_site_aniso_U_33
_atom_site_aniso_U_12
_atom_site_aniso_U_13
_atom_site_aniso_U_23
Cl1 0.0430(3) 0.0477(3) 0.0515(4) 0.0129(2) -0.0068(2) -0.0170(2)
Cl2 0.0516(4) 0.0482(3) 0.0603(4) 0.0174(2) 0.0005(3) -0.0086(3)
Cl3 0.1048(7) 0.0950(7) 0.0645(6) 0.0377(5) 0.0149(5) -0.0119(5)
F11 0.122(3) 0.179(7) 0.046(2) -0.018(4) -0.020(2) 0.022(4)
F12 0.168(8) 0.232(11) 0.030(2) -0.122(8) 0.022(4) -0.046(4)
F21 0.265(11) 0.046(2) 0.067(4) -0.033(5) 0.080(7) -0.030(2)
F22 0.111(4) 0.142(11) 0.083(4) -0.008(5) 0.043(3) -0.018(5)
F31 0.148(4) 0.137(4) 0.057(2) -0.102(4) 0.021(3) -0.013(3)
F32 0.34(2) 0.030(4) 0.072(9) -0.016(10) 0.102(13) -0.008(4)
O1 0.0461(10) 0.0512(11) 0.0685(14) 0.0062(8) -0.0149(9) -0.0115(10)
O2 0.0443(10) 0.0537(11) 0.0791(16) -0.0026(9) -0.0004(10) 0.0010(11)
N1 0.0321(9) 0.0486(11) 0.0396(11) 0.0024(8) -0.0064(8) -0.0075(9)
N2 0.0430(13) 0.098(2) 0.0620(18) -0.0073(13) 0.0044(12) 0.0072(16)
N3 0.0295(9) 0.0470(11) 0.0399(12) 0.0026(8) -0.0018(8) -0.0063(9)
N4 0.0291(8) 0.0388(10) 0.0336(10) 0.0030(7) -0.0021(7) -0.0088(8)
C1 0.0403(12) 0.0425(13) 0.0479(15) -0.0018(10) -0.0110(11) -0.0059(11)
C2 0.0411(12) 0.0441(13) 0.0414(14) 0.0014(10) -0.0065(10) -0.0139(11)
C3 0.0337(10) 0.0438(12) 0.0348(13) 0.0054(9) -0.0039(9) -0.0107(10)
C4 0.0419(12) 0.0566(15) 0.0338(13) 0.0022(11) -0.0026(10) -0.0078(11)
C5 0.0320(11) 0.0534(14) 0.0394(14) 0.0038(10) 0.0011(9) -0.0058(11)
C6 0.0410(13) 0.0565(16) 0.0458(16) -0.0012(12) -0.0006(11) -0.0033(12)
C7 0.0329(10) 0.0437(12) 0.0310(12) 0.0006(9) -0.0019(9) -0.0090(10)
C8 0.0347(11) 0.0397(11) 0.0404(13) 0.0003(9) -0.0039(9) -0.0159(10)
C9 0.0463(13) 0.0439(13) 0.0421(14) -0.0071(11) 0.0036(10) -0.0217(11)
C10 0.0600(15) 0.0429(13) 0.0365(14) -0.0146(11) 0.0009(11) -0.0134(11)
C11 0.0549(14) 0.0426(13) 0.0394(14) -0.0027(11) -0.0065(11) -0.0050(11)
C12 0.0371(11) 0.0459(13) 0.0386(14) 0.0026(10) -0.0027(10) -0.0087(11)
C13 0.068(5) 0.108(8) 0.113(9) -0.008(4) -0.017(5) 0.003(7)
C14 0.0624(16) 0.0485(15) 0.0547(18) -0.0095(13) -0.0158(13) -0.0130(13)
C15 0.0644(19) 0.089(2) 0.064(2) -0.0247(18) -0.0227(17) -0.0100(19)
C16 0.080(2) 0.095(2) 0.063(2) -0.009(2) -0.0095(18) -0.032(2)
C17 0.0328(11) 0.0461(13) 0.0492(15) -0.0013(10) -0.0104(10) -0.0048(11)
C18 0.0515(15) 0.0591(17) 0.0565(18) 0.0136(13) -0.0063(13) 0.0041(14)
C19 0.0601(17) 0.0493(16) 0.075(2) 0.0195(14) -0.0018(15) -0.0104(15)
C20 0.0472(14) 0.0593(16) 0.0527(17) 0.0072(13) -0.0008(12) -0.0107(13)
C21 0.0632(17) 0.0429(14) 0.0492(17) 0.0098(12) -0.0065(13) -0.0032(12)
C22 0.0540(16) 0.0520(15) 0.0533(18) 0.0165(12) -0.0077(13) -0.0074(13)
C23 0.066(5) 0.107(8) 0.111(9) -0.009(4) -0.015(5) 0.001(7)
C24 0.100(7) 0.091(7) 0.227(19) -0.027(6) -0.064(9) 0.004(10)

loop_
_atom_type_symbol
_atom_type_description
_atom_type_scat_dispersion_real
_atom_type_scat_dispersion_imag
_atom_type_scat_source
C C 0.003 0.002
;
International Tables for Crystallography
(1992, Vol. C, Tables 4.2.6.8 and 6.1.1.4)
;
H H 0.000 0.000
;
International Tables for Crystallography
(1992, Vol. C, Table 6.1.1.4)
;
O O 0.011 0.006
;
International Tables for Crystallography
(1992, Vol. C, Tables 4.2.6.8 and 6.1.1.4)
;
N N 0.006 0.003
;
International Tables for Crystallography
(1992, Vol. C, Tables 4.2.6.8 and 6.1.1.4)
;
F F 0.017 0.010
;
International Tables for Crystallography
(1992, Vol. C, Tables 4.2.6.8 and 6.1.1.4)
;
Cl Cl 0.148 0.159
;
International Tables for Crystallography
(1992, Vol. C, Tables 4.2.6.8 and 6.1.1.4)
;

loop_
_geom_angle_atom_site_label_1
_geom_angle_atom_site_label_2
_geom_angle_atom_site_label_3
_geom_angle
F12 F11 F32 102.9(10)
F12 F11 C13 57.4(7)
F32 F11 C13 51.2(5)
F11 F12 F21 118.6(13)
F11 F12 C13 63.2(7)
F21 F12 C13 62.8(8)
F12 F21 F22 140.3(13)
F12 F21 C13 65.2(9)
F22 F21 C13 76.7(8)
F21 F22 F31 104.3(9)
F21 F22 C13 59.9(7)
F31 F22 C13 50.6(5)
F22 F31 F32 120.7(13)
F22 F31 C13 58.4(4)
F32 F31 C13 68.5(11)
F11 F32 F31 132.3(14)
F11 F32 C13 59.6(9)
F31 F32 C13 76.3(10)
C2 N1 C3 122.8(2)
N4 N3 C5 103.4(2)
N3 N4 C3 112.55(18)
N3 N4 C7 119.0(2)
C3 N4 C7 128.25(19)
C2 C1 C14 111.2(2)
C2 C1 C17 107.6(2)
C14 C1 C17 113.3(2)
O1 C2 N1 122.6(2)
O1 C2 C1 124.6(2)
N1 C2 C1 112.7(2)
N1 C3 N4 123.1(2)
N1 C3 C4 130.6(2)
N4 C3 C4 106.0(2)
C3 C4 C5 104.6(2)
N3 C5 C4 113.4(2)
N3 C5 C6 119.2(2)
C4 C5 C6 127.4(2)
N2 C6 C5 179.0(3)
N4 C7 C8 120.7(2)
N4 C7 C12 120.7(2)
C8 C7 C12 118.6(2)
Cl1 C8 C7 120.16(17)
Cl1 C8 C9 118.91(19)
C7 C8 C9 120.9(2)
C8 C9 C10 119.1(2)
C9 C10 C11 121.5(2)
C9 C10 C13 119.5(2)
C11 C10 C13 119.0(2)
C10 C11 C12 118.5(2)
Cl2 C12 C7 119.64(18)
Cl2 C12 C11 118.9(2)
C7 C12 C11 121.4(2)
F11 C13 F12 59.5(8)
F11 C13 F21 105.9(7)
F11 C13 F22 135.9(5)
F11 C13 F31 102.8(6)
F11 C13 F32 69.2(13)
F11 C13 C10 111.3(3)
F12 C13 F21 52.0(9)
F12 C13 F22 94.8(8)
F12 C13 F31 137.3(6)
F12 C13 F32 120.5(10)
F12 C13 C10 110.1(5)
F21 C13 F22 43.4(8)
F21 C13 F31 108.2(7)
F21 C13 F32 127.3(10)
F21 C13 C10 115.2(3)
F22 C13 F31 71.0(6)
F22 C13 F32 102.6(13)
F22 C13 C10 111.2(4)
F31 C13 F32 35.3(13)
F31 C13 C10 112.6(4)
F32 C13 C10 115.0(7)
C1 C14 C15 109.1(2)
C1 C14 C16 110.8(2)
C15 C14 C16 111.2(3)
C1 C17 C18 120.2(2)
C1 C17 C22 122.2(2)
C18 C17 C22 117.5(2)
C17 C18 C19 121.8(2)
C18 C19 C20 118.9(3)
Cl3 C20 C19 119.6(2)
Cl3 C20 C21 119.4(2)
C19 C20 C21 121.0(3)
C20 C21 C22 119.2(2)
C17 C22 C21 121.6(2)
O2 C23 C24 104.2(7)
C23 O2 H201 98.3
C2 N1 H101 117.9
C3 N1 H101 119.1
C2 C1 H1 108.2
C14 C1 H1 108.2
C17 C1 H1 108.2
C3 C4 H4 127.7
C5 C4 H4 127.7
C8 C9 H9 120.4
C10 C9 H9 120.4
C10 C11 H11 120.7
C12 C11 H11 120.7
C1 C14 H14 108.6
C15 C14 H14 108.6
C16 C14 H14 108.6
C14 C15 H151 109.5
C14 C15 H152 109.5
C14 C15 H153 109.5
H151 C15 H152 109.5
H151 C15 H153 109.5
H152 C15 H153 109.5
C14 C16 H161 109.5
C14 C16 H162 109.5
C14 C16 H163 109.5
H161 C16 H162 109.5
H161 C16 H163 109.5
H162 C16 H163 109.5
C17 C18 H18 119.1
C19 C18 H18 119.1
C18 C19 H19 120.5
C20 C19 H19 120.5
C20 C21 H21 120.4
C22 C21 H21 120.4
C17 C22 H22 119.2
C21 C22 H22 119.2
O2 C23 H232 110.8
O2 C23 H231 110.8
C24 C23 H232 110.8
C24 C23 H231 110.8
H232 C23 H231 109.5
C23 C24 H241 109.5
C23 C24 H243 109.5
C23 C24 H242 109.5
H241 C24 H243 109.5
H241 C24 H242 109.5
H243 C24 H242 109.5

loop_
_geom_bond_atom_site_label_1
_geom_bond_atom_site_label_2
_geom_bond_distance
Cl1 C8 1.731(2)
Cl2 C12 1.722(2)
Cl3 C20 1.741(3)
F11 F12 1.30(2)
F11 F32 1.45(2)
F11 C13 1.342(7)
F12 F21 1.10(2)
F12 C13 1.267(14)
F21 F22 0.985(17)
F21 C13 1.240(9)
F22 F31 1.549(15)
F22 C13 1.395(9)
F31 F32 0.75(2)
F31 C13 1.266(8)
F32 C13 1.212(10)
O1 C2 1.212(3)
O2 C23 1.470(5)
N1 C2 1.372(3)
N1 C3 1.390(3)
N2 C6 1.139(3)
N3 N4 1.346(2)
N3 C5 1.328(3)
N4 C3 1.373(3)
N4 C7 1.422(2)
C1 C2 1.524(3)
C1 C14 1.548(4)
C1 C17 1.508(4)
C3 C4 1.368(3)
C4 C5 1.388(3)
C5 C6 1.431(3)
C7 C8 1.395(3)
C7 C12 1.388(3)
C8 C9 1.375(3)
C9 C10 1.380(3)
C10 C11 1.388(4)
C10 C13 1.506(3)
C11 C12 1.375(3)
C14 C15 1.517(4)
C14 C16 1.515(5)
C17 C18 1.385(4)
C17 C22 1.382(3)
C18 C19 1.368(5)
C19 C20 1.379(4)
C20 C21 1.365(4)
C21 C22 1.376(4)
C23 C24 1.526(16)
O2 H201 0.850
N1 H101 0.873
C1 H1 0.950
C4 H4 0.950
C9 H9 0.950
C11 H11 0.950
C14 H14 0.950
C15 H151 0.960
C15 H152 0.960
C15 H153 0.960
C16 H161 0.960
C16 H162 0.960
C16 H163 0.960
C18 H18 0.950
C19 H19 0.950
C21 H21 0.950
C22 H22 0.950
C23 H232 0.970
C23 H231 0.970
C24 H241 0.960
C24 H243 0.960
C24 H242 0.960

loop_
_geom_contact_atom_site_label_1
_geom_contact_atom_site_label_2
_geom_contact_distance
_geom_contact_site_symmetry_2
Cl1 Cl3 3.5174(13) 76602
Cl1 C8 3.567(2) 66602
Cl2 F31 3.366(7) 67602
Cl2 F32 3.375(15) 67602
Cl3 Cl1 3.5174(13) 76602
F11 O1 3.465(12) 67602
F11 C24 3.20(2) 66602
F12 C5 3.545(15) 66602
F12 C24 2.94(2) 66602
F21 N3 3.458(5) 66602
F21 C5 3.179(7) 66602
F21 C6 3.189(9) 66602
F22 C6 3.476(13) 66602
F31 Cl2 3.366(7) 67602
F31 C15 3.372(8) 77602
F32 Cl2 3.375(15) 67602
F32 O1 3.43(2) 67602
O1 F11 3.465(12) 67602
O1 F32 3.43(2) 67602
O1 C11 3.478(3) 67602
O2 N1 2.839(2) .
O2 N2 2.895(3) 65501
O2 C4 3.329(3) 66702
N1 O2 2.839(2) .
N2 O2 2.895(3) 45501
N2 C23 3.415(7) 45501
N3 F21 3.458(5) 66602
N3 C9 3.470(4) 66602
C4 O2 3.329(3) 66702
C5 F12 3.545(15) 66602
C5 F21 3.179(7) 66602
C6 F21 3.189(9) 66602
C6 F22 3.476(13) 66602
C8 Cl1 3.567(2) 66602
C8 C8 3.525(3) 66602
C9 N3 3.470(4) 66602
C11 O1 3.478(3) 67602
C15 F31 3.372(8) 77602
C23 N2 3.415(7) 65501
C24 F11 3.20(2) 66602
C24 F12 2.94(2) 66602
Cl1 H242 3.493 .
Cl1 H19 3.191 76602
Cl2 H11 3.418 67602
Cl2 H21 3.227 67602
Cl2 H22 2.916 67602
Cl2 H152 3.273 45501
Cl3 H232 3.301 76602
Cl3 H14 3.158 77602
Cl3 H151 3.569 77602
F11 H243 3.364 56401
F11 H243 2.676 66602
F11 H242 2.902 66602
F11 H163 3.287 67602
F12 H241 3.176 66602
F12 H243 2.805 66602
F12 H242 2.401 66602
F12 H161 3.502 55401
F12 H162 3.280 55401
F21 H242 3.326 66602
F21 H161 3.360 55401
F21 H162 3.096 55401
F22 H151 3.256 77602
F22 H161 3.599 55401
F22 H162 3.577 55401
F31 H231 3.425 56401
F31 H151 2.845 77602
F31 H152 3.074 77602
F32 H231 3.213 56401
F32 H151 3.369 77602
F32 H152 3.535 77602
O1 H241 3.497 66702
O1 H11 2.541 67602
O2 H1 2.870 .
O2 H4 2.723 66702
O2 H18 3.338 .
O2 H101 1.982 .
N1 H4 3.139 66702
N1 H241 3.524 66702
N1 H242 3.440 .
N1 H201 3.352 .
N2 H1 3.407 45501
N2 H232 3.179 45501
N2 H231 3.578 45501
N2 H18 2.753 45501
N2 H153 3.082 66702
N2 H162 3.095 66702
N2 H201 2.051 45501
N3 H9 2.842 66602
N3 H18 3.378 45501
N3 H19 3.292 45501
N4 H9 3.541 66602
C2 H241 3.491 66702
C3 H242 3.303 .
C4 H231 3.237 66702
C4 H4 3.476 66702
C4 H241 3.505 .
C4 H241 3.547 66702
C4 H242 3.220 .
C4 H162 3.544 66702
C5 H231 3.595 66702
C5 H9 3.533 66602
C5 H18 3.541 45501
C5 H162 3.532 66702
C6 H18 2.856 45501
C6 H162 3.034 66702
C6 H201 3.128 45501
C13 H242 3.586 66602
C14 H21 3.586 77602
C15 H231 3.324 76702
C15 H21 3.090 77602
C16 H241 3.177 66702
C16 H243 3.430 56501
C19 H19 3.123 76602
C21 H22 3.414 77602
C21 H152 3.392 77602
C22 H21 3.339 77602
C23 H4 3.360 66702
C23 H101 3.282 .
C23 H153 3.372 76702
C24 H4 3.558 .
C24 H101 3.450 .
C24 H163 3.181 66702
H1 O2 2.870 .
H1 N2 3.407 65501
H1 H4 3.545 66702
H1 H201 2.719 .
H232 Cl3 3.301 76602
H232 N2 3.179 65501
H232 H151 3.504 76702
H232 H153 3.251 76702
H232 H161 2.953 54501
H231 F31 3.425 54601
H231 F32 3.213 54601
H231 N2 3.578 65501
H231 C4 3.237 66702
H231 C5 3.595 66702
H231 C15 3.324 76702
H231 H4 3.166 66702
H231 H151 3.242 76702
H231 H152 3.479 76702
H231 H153 2.753 76702
H4 O2 2.723 66702
H4 N1 3.139 66702
H4 C4 3.476 66702
H4 C23 3.360 66702
H4 C24 3.558 .
H4 H1 3.545 66702
H4 H231 3.166 66702
H4 H4 2.843 66702
H4 H241 3.055 .
H4 H241 3.261 66702
H4 H242 3.201 .
H4 H101 2.828 66702
H4 H162 3.148 66702
H4 H201 3.128 66702
H241 F12 3.176 66602
H241 O1 3.497 66702
H241 N1 3.524 66702
H241 C2 3.491 66702
H241 C4 3.505 .
H241 C4 3.547 66702
H241 C16 3.177 66702
H241 H4 3.055 .
H241 H4 3.261 66702
H241 H162 3.104 66702
H241 H163 2.441 66702
H243 F11 3.364 54601
H243 F11 2.676 66602
H243 F12 2.805 66602
H243 C16 3.430 54501
H243 H243 3.341 65702
H243 H161 2.918 54501
H243 H163 3.055 54501
H243 H163 3.148 66702
H242 Cl1 3.493 .
H242 F11 2.902 66602
H242 F12 2.401 66602
H242 F21 3.326 66602
H242 N1 3.440 .
H242 C3 3.303 .
H242 C4 3.220 .
H242 C13 3.586 66602
H242 H4 3.201 .
H242 H101 2.910 .
H242 H163 3.587 66702
H9 N3 2.842 66602
H9 N4 3.541 66602
H9 C5 3.533 66602
H9 H19 3.052 76602
H11 Cl2 3.418 67602
H11 O1 2.541 67602
H11 H14 3.574 67602
H11 H22 3.194 67602
H14 Cl3 3.158 77602
H14 H11 3.574 67602
H14 H21 3.105 77602
H18 O2 3.338 .
H18 N2 2.753 65501
H18 N3 3.378 65501
H18 C5 3.541 65501
H18 C6 2.856 65501
H18 H201 2.936 .
H19 Cl1 3.191 76602
H19 N3 3.292 65501
H19 C19 3.123 76602
H19 H9 3.052 76602
H19 H19 2.735 76602
H21 Cl2 3.227 67602
H21 C14 3.586 77602
H21 C15 3.090 77602
H21 C22 3.339 77602
H21 H14 3.105 77602
H21 H22 3.256 77602
H21 H151 3.025 77602
H21 H152 2.472 77602
H22 Cl2 2.916 67602
H22 C21 3.414 77602
H22 H11 3.194 67602
H22 H21 3.256 77602
H101 O2 1.982 .
H101 C23 3.282 .
H101 C24 3.450 .
H101 H4 2.828 66702
H101 H242 2.910 .
H101 H201 2.493 .
H151 Cl3 3.569 77602
H151 F22 3.256 77602
H151 F31 2.845 77602
H151 F32 3.369 77602
H151 H232 3.504 76702
H151 H231 3.242 76702
H151 H21 3.025 77602
H152 Cl2 3.273 65501
H152 F31 3.074 77602
H152 F32 3.535 77602
H152 C21 3.392 77602
H152 H231 3.479 76702
H152 H21 2.472 77602
H153 N2 3.082 66702
H153 C23 3.372 76702
H153 H232 3.251 76702
H153 H231 2.753 76702
H153 H201 3.411 76702
H161 F12 3.502 55601
H161 F21 3.360 55601
H161 F22 3.599 55601
H161 H232 2.953 56501
H161 H243 2.918 56501
H162 F12 3.280 55601
H162 F21 3.096 55601
H162 F22 3.577 55601
H162 N2 3.095 66702
H162 C4 3.544 66702
H162 C5 3.532 66702
H162 C6 3.034 66702
H162 H4 3.148 66702
H162 H241 3.104 66702
H163 F11 3.287 67602
H163 C24 3.181 66702
H163 H241 2.441 66702
H163 H243 3.055 56501
H163 H243 3.148 66702
H163 H242 3.587 66702
H201 N1 3.352 .
H201 N2 2.051 65501
H201 C6 3.128 65501
H201 H1 2.719 .
H201 H4 3.128 66702
H201 H18 2.936 .
H201 H101 2.493 .
H201 H153 3.411 76702

loop_
_geom_hbond_atom_site_label_D
_geom_hbond_atom_site_label_H
_geom_hbond_atom_site_label_A
_geom_hbond_site_symmetry_A
_geom_hbond_distance_DH
_geom_hbond_distance_HA
_geom_hbond_distance_DA
_geom_hbond_angle_DHA
_geom_hbond_publ_flag
O(2) H(201) N(2) 1_655 0.850 2.051 2.895(3) 172 yes
N(1) H(101) O(2) . 0.873 1.982 2.839(2) 167 yes

loop_
_geom_torsion_atom_site_label_1
_geom_torsion_atom_site_label_2
_geom_torsion_atom_site_label_3
_geom_torsion_atom_site_label_4
_geom_torsion
F12 F11 F32 F31 -1.6(19)
F12 F11 F32 C13 -26.6(8)
F32 F11 F12 F21 -6.2(11)
F32 F11 F12 C13 24.5(7)
F12 F11 C13 F21 24.4(8)
F12 F11 C13 F22 62.0(12)
F12 F11 C13 F31 137.8(7)
F12 F11 C13 F32 148.8(11)
F12 F11 C13 C10 -101.5(6)
C13 F11 F12 F21 -30.6(7)
F32 F11 C13 F12 -148.8(11)
F32 F11 C13 F21 -124.4(10)
F32 F11 C13 F22 -86.7(14)
F32 F11 C13 F31 -11.0(9)
F32 F11 C13 C10 109.7(9)
C13 F11 F32 F31 25.0(16)
F11 F12 F21 F22 13.1(18)
F11 F12 F21 C13 30.8(6)
F11 F12 C13 F21 -149.8(7)
F11 F12 C13 F22 -141.9(6)
F11 F12 C13 F31 -74.9(11)
F11 F12 C13 F32 -34.2(15)
F11 F12 C13 C10 103.4(4)
F21 F12 C13 F11 149.8(7)
F21 F12 C13 F22 7.9(6)
F21 F12 C13 F31 74.9(11)
F21 F12 C13 F32 115.6(15)
F21 F12 C13 C10 -106.8(5)
C13 F12 F21 F22 -17.7(14)
F12 F21 F22 F31 -8.7(17)
F12 F21 F22 C13 16.5(13)
F12 F21 C13 F11 -26.8(8)
F12 F21 C13 F22 -168.5(9)
F12 F21 C13 F31 -136.4(7)
F12 F21 C13 F32 -102.5(17)
F12 F21 C13 C10 96.6(7)
F22 F21 C13 F11 141.7(7)
F22 F21 C13 F12 168.5(9)
F22 F21 C13 F31 32.1(7)
F22 F21 C13 F32 66.0(17)
F22 F21 C13 C10 -94.9(7)
C13 F21 F22 F31 -25.2(5)
F21 F22 F31 F32 -1.6(17)
F21 F22 F31 C13 28.5(6)
F21 F22 C13 F11 -58.8(12)
F21 F22 C13 F12 -9.1(7)
F21 F22 C13 F31 -147.7(7)
F21 F22 C13 F32 -131.8(10)
F21 F22 C13 C10 104.7(6)
F31 F22 C13 F11 88.9(11)
F31 F22 C13 F12 138.7(6)
F31 F22 C13 F21 147.7(7)
F31 F22 C13 F32 15.9(8)
F31 F22 C13 C10 -107.6(4)
C13 F22 F31 F32 -30.0(14)
F22 F31 F32 F11 5(2)
F22 F31 F32 C13 27.3(12)
F22 F31 C13 F11 -134.4(5)
F22 F31 C13 F12 -76.0(12)
F22 F31 C13 F21 -22.7(6)
F22 F31 C13 F32 -152.4(14)
F22 F31 C13 C10 105.7(5)
F32 F31 C13 F11 18.0(13)
F32 F31 C13 F12 76.5(17)
F32 F31 C13 F21 129.7(14)
F32 F31 C13 F22 152.4(14)
F32 F31 C13 C10 -101.8(13)
C13 F31 F32 F11 -22.1(15)
F11 F32 C13 F12 31.2(12)
F11 F32 C13 F21 94.5(13)
F11 F32 C13 F22 134.6(6)
F11 F32 C13 F31 161.2(14)
F11 F32 C13 C10 -104.5(6)
F31 F32 C13 F11 -161.2(14)
F31 F32 C13 F12 -130.0(12)
F31 F32 C13 F21 -66.7(17)
F31 F32 C13 F22 -26.6(13)
F31 F32 C13 C10 94.2(13)
C2 N1 C3 N4 62.2(3)
C2 N1 C3 C4 -124.5(3)
C3 N1 C2 O1 1.8(4)
C3 N1 C2 C1 -174.5(2)
N4 N3 C5 C4 0.0(2)
N4 N3 C5 C6 179.3(2)
C5 N3 N4 C3 -1.6(2)
C5 N3 N4 C7 -177.1(2)
N3 N4 C3 N1 177.3(2)
N3 N4 C3 C4 2.6(3)
N3 N4 C7 C8 -115.3(2)
N3 N4 C7 C12 62.7(3)
C3 N4 C7 C8 70.0(3)
C3 N4 C7 C12 -111.9(3)
C7 N4 C3 N1 -7.7(4)
C7 N4 C3 C4 177.6(2)
C2 C1 C14 C15 176.0(2)
C2 C1 C14 C16 53.2(3)
C14 C1 C2 O1 46.2(3)
C14 C1 C2 N1 -137.7(2)
C2 C1 C17 C18 -113.8(2)
C2 C1 C17 C22 63.5(3)
C17 C1 C2 O1 -78.4(3)
C17 C1 C2 N1 97.7(2)
C14 C1 C17 C18 122.9(3)
C14 C1 C17 C22 -59.8(3)
C17 C1 C14 C15 -62.7(3)
C17 C1 C14 C16 174.5(2)
N1 C3 C4 C5 -176.5(2)
N4 C3 C4 C5 -2.4(3)
C3 C4 C5 N3 1.5(3)
C3 C4 C5 C6 -177.7(3)
N4 C7 C8 Cl1 -0.7(3)
N4 C7 C8 C9 177.0(2)
N4 C7 C12 Cl2 4.3(3)
N4 C7 C12 C11 -176.9(2)
C8 C7 C12 Cl2 -177.6(2)
C8 C7 C12 C11 1.2(4)
C12 C7 C8 Cl1 -178.8(2)
C12 C7 C8 C9 -1.1(4)
Cl1 C8 C9 C10 177.4(2)
C7 C8 C9 C10 -0.3(4)
C8 C9 C10 C11 1.6(4)
C8 C9 C10 C13 -177.0(2)
C9 C10 C11 C12 -1.5(4)
C9 C10 C13 F11 144.8(6)
C9 C10 C13 F12 80.8(8)
C9 C10 C13 F21 24.3(8)
C9 C10 C13 F22 -23.0(7)
C9 C10 C13 F31 -100.4(5)
C9 C10 C13 F32 -139.0(14)
C11 C10 C13 F11 -33.8(7)
C11 C10 C13 F12 -97.8(8)
C11 C10 C13 F21 -154.3(8)
C11 C10 C13 F22 158.4(6)
C11 C10 C13 F31 80.9(5)
C11 C10 C13 F32 42.4(14)
C13 C10 C11 C12 177.1(3)
C10 C11 C12 Cl2 178.9(2)
C10 C11 C12 C7 0.0(3)
C1 C17 C18 C19 179.1(3)
C1 C17 C22 C21 -178.5(2)
C18 C17 C22 C21 -1.0(4)
C22 C17 C18 C19 1.6(4)
C17 C18 C19 C20 -1.6(5)
C18 C19 C20 Cl3 -179.0(2)
C18 C19 C20 C21 1.1(5)
Cl3 C20 C21 C22 179.6(2)
C19 C20 C21 C22 -0.6(5)
C20 C21 C22 C17 0.5(5)
